data_6000071
loop_
_publ_author_name
'Moore, C. A.'
'Cussen, E. J.'
'Battle, P. D.'

_publ_section_title
;
 Synthesis, structural chemistry, and magnetic properties of
 Ca3.1Cu0.9RuO6
;
_journal_name_full 'Journal of Solid State Chemistry'
_journal_page_first 254
_journal_page_last 262
_journal_paper_doi 10.1006/jssc.2000.8751
_journal_volume 153
_journal_year 2000
_chemical_formula_sum 'Ca3.1 Cu0.9 O6 Ru'
_space_group_name_H-M_alt 'C 1 2/c 1'
_cell_angle_alpha 90.000
_cell_angle_beta 91.629
_cell_angle_gamma 90.000
_cell_length_a 8.9978
_cell_length_b 9.2581
_cell_length_c 6.4742
_cell_volume 539.10
_cod_database_code 6000071

loop_
_atom_site_label
_atom_site_fract_x
_atom_site_fract_y
_atom_site_fract_z
? ? ? ?
